data_7033315
loop_
_publ_author_name
'Ko, Soo-Byung'
'Park, Hee-Jun'
'Gong, Shaolong'
'Wang, Xiang'
'Lu, Zheng-Hong'
'Wang, Suning'

_publ_section_title
;
 Blue phosphorescent N-heterocyclic carbene chelated Pt(ii) complexes with
 an \a-duryl-\b-diketonato ancillary ligand.
;
_journal_issue 18
_journal_name_full 'Dalton transactions (Cambridge, England : 2003)'
_journal_page_first 8433
_journal_page_last 8443
_journal_paper_doi 10.1039/c4dt03085k
_journal_volume 44
_journal_year 2015
_chemical_formula_sum 'C26 H32 N2 O3 Pt'
_chemical_formula_weight 615.63
_chemical_name_systematic
; 
 ? 
;
_space_group_IT_number 2
_symmetry_cell_setting triclinic
_symmetry_space_group_name_Hall '-P 1'
_symmetry_space_group_name_H-M 'P -1'
_atom_sites_solution_hydrogens geom
_atom_sites_solution_primary direct
_atom_sites_solution_secondary difmap
_audit_creation_method SHELXL-97
_audit_update_record
;
2014-07-14 deposited with the CCDC.
2014-12-03 downloaded from the CCDC.
;
_cell_angle_alpha 77.8100(10)
_cell_angle_beta 78.4930(10)
_cell_angle_gamma 82.4880(10)
_cell_formula_units_Z 2
_cell_length_a 8.5714(11)
_cell_length_b 10.4125(13)
_cell_length_c 14.2062(18)
_cell_measurement_reflns_used 8308
_cell_measurement_temperature 180(2)
_cell_measurement_theta_max 27.08
_cell_measurement_theta_min 2.26
_cell_volume 1209.2(3)
_computing_cell_refinement 'Bruker SAINT'
_computing_data_collection 'Bruker APEX2'
_computing_data_reduction 'Bruker SAINT'
_computing_molecular_graphics 'Bruker SHELXTL'
_computing_publication_material 'Bruker SHELXTL'
_computing_structure_refinement 'SHELXL-97 (Sheldrick, 1997)'
_computing_structure_solution 'SHELXS-97 (Sheldrick, 1990)'
_diffrn_ambient_temperature 180(2)
_diffrn_measured_fraction_theta_full 0.991
_diffrn_measured_fraction_theta_max 0.991
_diffrn_measurement_device_type 'Bruker APEX-II CCD'
_diffrn_measurement_method '\f and \w scans'
_diffrn_radiation_monochromator graphite
_diffrn_radiation_source 'fine-focus sealed tube'
_diffrn_radiation_type MoK\a
_diffrn_radiation_wavelength 0.71073
_diffrn_reflns_av_R_equivalents 0.0206
_diffrn_reflns_av_sigmaI/netI 0.0262
_diffrn_reflns_limit_h_max 10
_diffrn_reflns_limit_h_min -10
_diffrn_reflns_limit_k_max 13
_diffrn_reflns_limit_k_min -13
_diffrn_reflns_limit_l_max 17
_diffrn_reflns_limit_l_min -17
_diffrn_reflns_number 12953
_diffrn_reflns_theta_full 26.50
_diffrn_reflns_theta_max 26.50
_diffrn_reflns_theta_min 1.49
_diffrn_standards_number 0
_exptl_absorpt_coefficient_mu 5.831
_exptl_absorpt_correction_T_max 0.7592
_exptl_absorpt_correction_T_min 0.3884
_exptl_absorpt_correction_type multi-scan
_exptl_crystal_colour yellow
_exptl_crystal_density_diffrn 1.691
_exptl_crystal_density_method 'not measured'
_exptl_crystal_description rod
_exptl_crystal_F_000 608
_exptl_crystal_size_max 0.20
_exptl_crystal_size_mid 0.20
_exptl_crystal_size_min 0.05
_refine_diff_density_max 0.705
_refine_diff_density_min -0.390
_refine_diff_density_rms 0.087
_refine_ls_extinction_method none
_refine_ls_goodness_of_fit_ref 1.106
_refine_ls_hydrogen_treatment constr
_refine_ls_matrix_type full
_refine_ls_number_parameters 300
_refine_ls_number_reflns 4962
_refine_ls_number_restraints 0
_refine_ls_restrained_S_all 1.106
_refine_ls_R_factor_all 0.0211
_refine_ls_R_factor_gt 0.0185
_refine_ls_shift/su_max 0.002
_refine_ls_shift/su_mean 0.000
_refine_ls_structure_factor_coef Fsqd
_refine_ls_weighting_details 'calc w=1/[\s^2^(Fo^2^)+(0.0180P)^2^+0.2000P] where P=(Fo^2^+2Fc^2^)/3'
_refine_ls_weighting_scheme calc
_refine_ls_wR_factor_gt 0.0400
_refine_ls_wR_factor_ref 0.0410
_reflns_number_gt 4622
_reflns_number_total 4962
_reflns_threshold_expression >2sigma(I)
_cod_data_source_file c4dt03085k2.cif
_cod_data_source_block ko9
_cod_depositor_comments
;
The following automatic conversions were performed:

'_symmetry_cell_setting' value 'Triclinic' changed to 'triclinic'
according to
/usr/data/users/saulius/crontab/automatic-downloads/rss-feeds/RSC/lib/dictionaries/cif_core.dic
dictionary named 'cif_core.dic' version 2.4.2 from
2011-04-26.

'_exptl_absorpt_correction_type' value 'Multi-scan'
changed to 'multi-scan' according to
/usr/data/users/saulius/crontab/automatic-downloads/rss-feeds/RSC/lib/dictionaries/cif_core.dic
dictionary named 'cif_core.dic' version 2.4.2 from 2011-04-26.

Automatic conversion script
Id: cif_fix_values 2935 2014-11-11 08:27:57Z andrius 

 Adding full bibliography for 7033315--7033316.cif.
;
_cod_original_sg_symbol_H-M P-1
_cod_database_code 7033315

loop_
_symmetry_equiv_pos_as_xyz
'x, y, z'
'-x, -y, -z'

loop_
_atom_site_label
_atom_site_type_symbol
_atom_site_fract_x
_atom_site_fract_y
_atom_site_fract_z
_atom_site_U_iso_or_equiv
_atom_site_adp_type
_atom_site_occupancy
_atom_site_symmetry_multiplicity
_atom_site_calc_flag
_atom_site_refinement_flags
Pt1 Pt 0.792609(12) 0.084501(10) 0.152988(7) 0.02182(4) Uani 1 1 d .
O1 O 0.7928(2) 0.09942(19) 0.29358(13) 0.0292(4) Uani 1 1 d .
O2 O 0.9347(2) 0.24096(18) 0.10625(13) 0.0262(4) Uani 1 1 d .
O3 O 0.5158(3) 0.3125(2) 0.08335(19) 0.0496(6) Uani 1 1 d .
H3 H 0.5852 0.2493 0.0951 0.060 Uiso 1 1 calc R
N1 N 0.7049(3) -0.0584(2) 0.02514(17) 0.0242(5) Uani 1 1 d .
N2 N 0.8291(3) 0.0999(2) -0.07013(16) 0.0244(5) Uani 1 1 d .
C1 C 0.7812(3) 0.0486(3) 0.0252(2) 0.0233(6) Uani 1 1 d .
C2 C 0.7839(3) 0.0248(3) -0.1282(2) 0.0295(6) Uani 1 1 d .
H2A H 0.8048 0.0405 -0.1977 0.035 Uiso 1 1 calc R
C3 C 0.7057(3) -0.0734(3) -0.0696(2) 0.0270(6) Uani 1 1 d .
H3A H 0.6600 -0.1399 -0.0889 0.032 Uiso 1 1 calc R
C4 C 0.9123(4) 0.2189(3) -0.1072(2) 0.0324(7) Uani 1 1 d .
H4A H 0.9307 0.2544 -0.0522 0.049 Uiso 1 1 calc R
H4B H 0.8470 0.2848 -0.1466 0.049 Uiso 1 1 calc R
H4C H 1.0152 0.1973 -0.1479 0.049 Uiso 1 1 calc R
C5 C 0.6575(3) -0.0665(3) 0.1943(2) 0.0247(6) Uani 1 1 d .
C6 C 0.5850(3) -0.1204(3) 0.2885(2) 0.0289(6) Uani 1 1 d .
H6A H 0.5980 -0.0844 0.3423 0.035 Uiso 1 1 calc R
C7 C 0.4933(3) -0.2267(3) 0.3047(2) 0.0311(7) Uani 1 1 d .
H7A H 0.4431 -0.2613 0.3694 0.037 Uiso 1 1 calc R
C8 C 0.4742(3) -0.2828(3) 0.2282(2) 0.0316(7) Uani 1 1 d .
H8A H 0.4121 -0.3557 0.2407 0.038 Uiso 1 1 calc R
C9 C 0.5460(3) -0.2323(3) 0.1325(2) 0.0275(6) Uani 1 1 d .
H9A H 0.5348 -0.2697 0.0790 0.033 Uiso 1 1 calc R
C10 C 0.6338(3) -0.1256(3) 0.1189(2) 0.0239(6) Uani 1 1 d .
C11 C 0.8463(4) 0.1602(3) 0.4323(2) 0.0390(8) Uani 1 1 d .
H11A H 0.7667 0.0972 0.4624 0.058 Uiso 1 1 calc R
H11B H 0.8085 0.2456 0.4514 0.058 Uiso 1 1 calc R
H11C H 0.9478 0.1272 0.4546 0.058 Uiso 1 1 calc R
C12 C 0.8707(3) 0.1765(3) 0.3226(2) 0.0258(6) Uani 1 1 d .
C13 C 0.9713(3) 0.2702(3) 0.2635(2) 0.0229(6) Uani 1 1 d .
C14 C 0.9969(3) 0.2960(3) 0.1600(2) 0.0242(6) Uani 1 1 d .
C15 C 1.1063(4) 0.3992(3) 0.1034(2) 0.0316(7) Uani 1 1 d .
H15A H 1.1223 0.3973 0.0335 0.047 Uiso 1 1 calc R
H15B H 1.2096 0.3809 0.1255 0.047 Uiso 1 1 calc R
H15C H 1.0579 0.4866 0.1145 0.047 Uiso 1 1 calc R
C16 C 1.0552(3) 0.3494(3) 0.31268(19) 0.0247(6) Uani 1 1 d .
C17 C 1.2019(3) 0.2974(3) 0.3409(2) 0.0273(6) Uani 1 1 d .
C18 C 1.2805(3) 0.3749(3) 0.3834(2) 0.0309(7) Uani 1 1 d .
C19 C 1.2126(4) 0.4987(3) 0.3957(2) 0.0339(7) Uani 1 1 d .
H19A H 1.2672 0.5498 0.4245 0.041 Uiso 1 1 calc R
C20 C 1.0671(4) 0.5525(3) 0.3679(2) 0.0301(7) Uani 1 1 d .
C21 C 0.9858(3) 0.4760(3) 0.3271(2) 0.0259(6) Uani 1 1 d .
C22 C 1.2765(4) 0.1624(3) 0.3261(2) 0.0391(8) Uani 1 1 d .
H22A H 1.2024 0.1185 0.3019 0.059 Uiso 1 1 calc R
H22B H 1.2997 0.1100 0.3885 0.059 Uiso 1 1 calc R
H22C H 1.3761 0.1708 0.2783 0.059 Uiso 1 1 calc R
C23 C 1.4381(4) 0.3219(4) 0.4177(3) 0.0505(9) Uani 1 1 d .
H23A H 1.4799 0.3914 0.4399 0.076 Uiso 1 1 calc R
H23B H 1.5153 0.2937 0.3634 0.076 Uiso 1 1 calc R
H23C H 1.4204 0.2465 0.4718 0.076 Uiso 1 1 calc R
C24 C 1.0016(4) 0.6901(3) 0.3833(2) 0.0416(8) Uani 1 1 d .
H24A H 0.9476 0.7349 0.3290 0.062 Uiso 1 1 calc R
H24B H 1.0896 0.7399 0.3858 0.062 Uiso 1 1 calc R
H24C H 0.9252 0.6845 0.4450 0.062 Uiso 1 1 calc R
C25 C 0.8248(4) 0.5295(3) 0.3001(2) 0.0382(8) Uani 1 1 d .
H25A H 0.7778 0.4604 0.2806 0.057 Uiso 1 1 calc R
H25B H 0.8381 0.6048 0.2455 0.057 Uiso 1 1 calc R
H25C H 0.7539 0.5581 0.3566 0.057 Uiso 1 1 calc R
C26 C 0.5467(4) 0.4212(3) 0.1200(3) 0.0451(9) Uani 1 1 d .
H26A H 0.4756 0.4987 0.0981 0.089(15) Uiso 1 1 calc R
H26B H 0.6582 0.4400 0.0957 0.100(16) Uiso 1 1 calc R
H26C H 0.5276 0.4001 0.1917 0.115(19) Uiso 1 1 calc R

loop_
_atom_site_aniso_label
_atom_site_aniso_U_11
_atom_site_aniso_U_22
_atom_site_aniso_U_33
_atom_site_aniso_U_23
_atom_site_aniso_U_13
_atom_site_aniso_U_12
Pt1 0.02491(6) 0.01895(6) 0.02487(6) -0.00709(4) -0.00768(4) -0.00414(4)
O1 0.0376(11) 0.0304(11) 0.0238(10) -0.0061(9) -0.0072(9) -0.0142(9)
O2 0.0314(11) 0.0257(10) 0.0258(10) -0.0068(8) -0.0089(8) -0.0091(8)
O3 0.0523(15) 0.0320(13) 0.0782(18) -0.0241(12) -0.0390(13) 0.0111(11)
N1 0.0271(12) 0.0205(12) 0.0290(13) -0.0091(10) -0.0091(10) -0.0036(10)
N2 0.0294(13) 0.0217(12) 0.0244(12) -0.0068(10) -0.0079(10) -0.0023(10)
C1 0.0239(14) 0.0203(14) 0.0280(15) -0.0066(12) -0.0091(11) -0.0003(11)
C2 0.0359(16) 0.0292(16) 0.0271(15) -0.0102(13) -0.0100(13) -0.0012(13)
C3 0.0313(16) 0.0248(15) 0.0307(15) -0.0141(12) -0.0116(12) 0.0004(12)
C4 0.0425(18) 0.0283(16) 0.0282(16) -0.0052(13) -0.0061(14) -0.0100(14)
C5 0.0235(14) 0.0217(14) 0.0306(15) -0.0049(12) -0.0086(12) -0.0021(11)
C6 0.0309(16) 0.0269(16) 0.0309(16) -0.0075(13) -0.0081(13) -0.0033(12)
C7 0.0329(16) 0.0298(16) 0.0301(16) -0.0035(13) -0.0038(13) -0.0067(13)
C8 0.0322(16) 0.0236(15) 0.0419(18) -0.0040(13) -0.0105(14) -0.0105(13)
C9 0.0308(15) 0.0218(15) 0.0336(16) -0.0094(12) -0.0083(13) -0.0056(12)
C10 0.0243(14) 0.0197(14) 0.0287(15) -0.0057(12) -0.0068(12) -0.0004(11)
C11 0.050(2) 0.045(2) 0.0268(16) -0.0075(14) -0.0083(14) -0.0208(16)
C12 0.0306(15) 0.0244(15) 0.0263(15) -0.0070(12) -0.0107(12) -0.0034(12)
C13 0.0243(14) 0.0202(14) 0.0275(15) -0.0075(11) -0.0090(12) -0.0023(11)
C14 0.0234(14) 0.0188(14) 0.0326(15) -0.0057(12) -0.0106(12) 0.0003(11)
C15 0.0359(17) 0.0301(16) 0.0319(16) -0.0044(13) -0.0096(13) -0.0114(13)
C16 0.0259(14) 0.0287(15) 0.0220(14) -0.0071(12) -0.0036(11) -0.0092(12)
C17 0.0281(15) 0.0344(17) 0.0201(14) -0.0053(12) -0.0041(12) -0.0058(13)
C18 0.0285(15) 0.0457(19) 0.0205(14) -0.0031(13) -0.0051(12) -0.0144(14)
C19 0.0429(18) 0.0444(19) 0.0198(14) -0.0064(13) -0.0032(13) -0.0269(15)
C20 0.0401(18) 0.0302(16) 0.0211(14) -0.0093(12) 0.0046(13) -0.0162(14)
C21 0.0289(15) 0.0272(15) 0.0226(14) -0.0073(12) -0.0013(12) -0.0068(12)
C22 0.0363(18) 0.044(2) 0.0401(19) -0.0114(15) -0.0156(15) 0.0052(15)
C23 0.039(2) 0.076(3) 0.042(2) -0.0059(19) -0.0185(16) -0.0149(19)
C24 0.066(2) 0.0322(18) 0.0288(17) -0.0131(14) 0.0044(16) -0.0210(17)
C25 0.0363(18) 0.0307(17) 0.051(2) -0.0137(15) -0.0099(15) -0.0021(14)
C26 0.051(2) 0.035(2) 0.058(2) -0.0195(17) -0.0167(18) -0.0065(17)

loop_
_atom_type_symbol
_atom_type_description
_atom_type_scat_dispersion_real
_atom_type_scat_dispersion_imag
_atom_type_scat_source
C C 0.0033 0.0016 'International Tables Vol C Tables 4.2.6.8 and 6.1.1.4'
H H 0.0000 0.0000 'International Tables Vol C Tables 4.2.6.8 and 6.1.1.4'
N N 0.0061 0.0033 'International Tables Vol C Tables 4.2.6.8 and 6.1.1.4'
O O 0.0106 0.0060 'International Tables Vol C Tables 4.2.6.8 and 6.1.1.4'
Pt Pt -1.7033 8.3905 'International Tables Vol C Tables 4.2.6.8 and 6.1.1.4'

loop_
_geom_angle_atom_site_label_1
_geom_angle_atom_site_label_2
_geom_angle_atom_site_label_3
_geom_angle
C1 Pt1 C5 79.99(11)
C1 Pt1 O1 172.68(9)
C5 Pt1 O1 92.87(9)
C1 Pt1 O2 98.55(9)
C5 Pt1 O2 178.51(9)
O1 Pt1 O2 88.59(7)
C12 O1 Pt1 127.17(18)
C14 O2 Pt1 126.59(18)
C26 O3 H3 109.5
C1 N1 C3 110.9(2)
C1 N1 C10 115.6(2)
C3 N1 C10 133.3(2)
C1 N2 C2 110.0(2)
C1 N2 C4 125.3(2)
C2 N2 C4 124.7(2)
N2 C1 N1 104.9(2)
N2 C1 Pt1 138.5(2)
N1 C1 Pt1 116.6(2)
C3 C2 N2 108.2(2)
C3 C2 H2A 125.9
N2 C2 H2A 125.9
C2 C3 N1 106.0(2)
C2 C3 H3A 127.0
N1 C3 H3A 127.0
N2 C4 H4A 109.5
N2 C4 H4B 109.5
H4A C4 H4B 109.5
N2 C4 H4C 109.5
H4A C4 H4C 109.5
H4B C4 H4C 109.5
C6 C5 C10 116.3(2)
C6 C5 Pt1 128.0(2)
C10 C5 Pt1 115.7(2)
C5 C6 C7 120.6(3)
C5 C6 H6A 119.7
C7 C6 H6A 119.7
C8 C7 C6 121.1(3)
C8 C7 H7A 119.4
C6 C7 H7A 119.4
C7 C8 C9 120.1(3)
C7 C8 H8A 119.9
C9 C8 H8A 119.9
C10 C9 C8 117.2(3)
C10 C9 H9A 121.4
C8 C9 H9A 121.4
C9 C10 C5 124.6(3)
C9 C10 N1 123.5(2)
C5 C10 N1 111.8(2)
C12 C11 H11A 109.5
C12 C11 H11B 109.5
H11A C11 H11B 109.5
C12 C11 H11C 109.5
H11A C11 H11C 109.5
H11B C11 H11C 109.5
O1 C12 C13 127.1(3)
O1 C12 C11 113.4(2)
C13 C12 C11 119.5(2)
C12 C13 C14 123.6(2)
C12 C13 C16 118.6(2)
C14 C13 C16 117.8(2)
O2 C14 C13 126.6(2)
O2 C14 C15 113.9(2)
C13 C14 C15 119.5(2)
C14 C15 H15A 109.5
C14 C15 H15B 109.5
H15A C15 H15B 109.5
C14 C15 H15C 109.5
H15A C15 H15C 109.5
H15B C15 H15C 109.5
C17 C16 C21 121.4(2)
C17 C16 C13 119.5(2)
C21 C16 C13 119.1(2)
C16 C17 C18 118.5(3)
C16 C17 C22 121.7(3)
C18 C17 C22 119.8(3)
C19 C18 C17 119.5(3)
C19 C18 C23 119.8(3)
C17 C18 C23 120.6(3)
C18 C19 C20 122.9(3)
C18 C19 H19A 118.5
C20 C19 H19A 118.5
C19 C20 C21 118.4(3)
C19 C20 C24 119.5(3)
C21 C20 C24 122.2(3)
C20 C21 C16 119.3(3)
C20 C21 C25 119.5(3)
C16 C21 C25 121.2(2)
C17 C22 H22A 109.5
C17 C22 H22B 109.5
H22A C22 H22B 109.5
C17 C22 H22C 109.5
H22A C22 H22C 109.5
H22B C22 H22C 109.5
C18 C23 H23A 109.5
C18 C23 H23B 109.5
H23A C23 H23B 109.5
C18 C23 H23C 109.5
H23A C23 H23C 109.5
H23B C23 H23C 109.5
C20 C24 H24A 109.5
C20 C24 H24B 109.5
H24A C24 H24B 109.5
C20 C24 H24C 109.5
H24A C24 H24C 109.5
H24B C24 H24C 109.5
C21 C25 H25A 109.5
C21 C25 H25B 109.5
H25A C25 H25B 109.5
C21 C25 H25C 109.5
H25A C25 H25C 109.5
H25B C25 H25C 109.5
O3 C26 H26A 109.5
O3 C26 H26B 109.5
H26A C26 H26B 109.5
O3 C26 H26C 109.5
H26A C26 H26C 109.5
H26B C26 H26C 109.5

loop_
_geom_bond_atom_site_label_1
_geom_bond_atom_site_label_2
_geom_bond_distance
Pt1 C1 1.953(3)
Pt1 C5 1.993(3)
Pt1 O1 2.0360(18)
Pt1 O2 2.0779(18)
O1 C12 1.284(3)
O2 C14 1.274(3)
O3 C26 1.416(4)
O3 H3 0.8400
N1 C1 1.364(3)
N1 C3 1.386(3)
N1 C10 1.424(3)
N2 C1 1.348(3)
N2 C2 1.387(3)
N2 C4 1.458(3)
C2 C3 1.336(4)
C2 H2A 0.9500
C3 H3A 0.9500
C4 H4A 0.9800
C4 H4B 0.9800
C4 H4C 0.9800
C5 C6 1.391(4)
C5 C10 1.402(4)
C6 C7 1.394(4)
C6 H6A 0.9500
C7 C8 1.384(4)
C7 H7A 0.9500
C8 C9 1.397(4)
C8 H8A 0.9500
C9 C10 1.381(4)
C9 H9A 0.9500
C11 C12 1.507(4)
C11 H11A 0.9800
C11 H11B 0.9800
C11 H11C 0.9800
C12 C13 1.409(4)
C13 C14 1.414(4)
C13 C16 1.512(3)
C14 C15 1.510(4)
C15 H15A 0.9800
C15 H15B 0.9800
C15 H15C 0.9800
C16 C17 1.402(4)
C16 C21 1.412(4)
C17 C18 1.408(4)
C17 C22 1.505(4)
C18 C19 1.374(4)
C18 C23 1.523(4)
C19 C20 1.395(4)
C19 H19A 0.9500
C20 C21 1.399(4)
C20 C24 1.512(4)
C21 C25 1.511(4)
C22 H22A 0.9800
C22 H22B 0.9800
C22 H22C 0.9800
C23 H23A 0.9800
C23 H23B 0.9800
C23 H23C 0.9800
C24 H24A 0.9800
C24 H24B 0.9800
C24 H24C 0.9800
C25 H25A 0.9800
C25 H25B 0.9800
C25 H25C 0.9800
C26 H26A 0.9800
C26 H26B 0.9800
C26 H26C 0.9800

loop_
_geom_torsion_atom_site_label_1
_geom_torsion_atom_site_label_2
_geom_torsion_atom_site_label_3
_geom_torsion_atom_site_label_4
_geom_torsion
C1 Pt1 O1 C12 162.6(7)
C5 Pt1 O1 C12 175.0(2)
O2 Pt1 O1 C12 -4.6(2)
C1 Pt1 O2 C14 -171.5(2)
C5 Pt1 O2 C14 -161(3)
O1 Pt1 O2 C14 6.8(2)
C2 N2 C1 N1 -0.4(3)
C4 N2 C1 N1 178.0(2)
C2 N2 C1 Pt1 179.3(2)
C4 N2 C1 Pt1 -2.3(5)
C3 N1 C1 N2 0.1(3)
C10 N1 C1 N2 -176.3(2)
C3 N1 C1 Pt1 -179.71(18)
C10 N1 C1 Pt1 3.9(3)
C5 Pt1 C1 N2 175.7(3)
O1 Pt1 C1 N2 -171.7(6)
O2 Pt1 C1 N2 -4.6(3)
C5 Pt1 C1 N1 -4.6(2)
O1 Pt1 C1 N1 8.0(9)
O2 Pt1 C1 N1 175.11(19)
C1 N2 C2 C3 0.7(3)
C4 N2 C2 C3 -177.8(3)
N2 C2 C3 N1 -0.6(3)
C1 N1 C3 C2 0.3(3)
C10 N1 C3 C2 175.8(3)
C1 Pt1 C5 C6 -175.8(3)
O1 Pt1 C5 C6 5.8(3)
O2 Pt1 C5 C6 174(3)
C1 Pt1 C5 C10 4.6(2)
O1 Pt1 C5 C10 -173.8(2)
O2 Pt1 C5 C10 -6(4)
C10 C5 C6 C7 -0.5(4)
Pt1 C5 C6 C7 179.9(2)
C5 C6 C7 C8 1.1(4)
C6 C7 C8 C9 -0.6(4)
C7 C8 C9 C10 -0.4(4)
C8 C9 C10 C5 1.0(4)
C8 C9 C10 N1 -175.7(3)
C6 C5 C10 C9 -0.5(4)
Pt1 C5 C10 C9 179.1(2)
C6 C5 C10 N1 176.5(2)
Pt1 C5 C10 N1 -3.8(3)
C1 N1 C10 C9 177.1(3)
C3 N1 C10 C9 1.7(5)
C1 N1 C10 C5 0.0(3)
C3 N1 C10 C5 -175.3(3)
Pt1 O1 C12 C13 1.5(4)
Pt1 O1 C12 C11 -178.78(19)
O1 C12 C13 C14 2.1(5)
C11 C12 C13 C14 -177.6(3)
O1 C12 C13 C16 -178.7(3)
C11 C12 C13 C16 1.6(4)
Pt1 O2 C14 C13 -6.0(4)
Pt1 O2 C14 C15 174.79(17)
C12 C13 C14 O2 0.4(4)
C16 C13 C14 O2 -178.8(3)
C12 C13 C14 C15 179.6(3)
C16 C13 C14 C15 0.4(4)
C12 C13 C16 C17 85.7(3)
C14 C13 C16 C17 -95.0(3)
C12 C13 C16 C21 -95.8(3)
C14 C13 C16 C21 83.4(3)
C21 C16 C17 C18 -0.7(4)
C13 C16 C17 C18 177.8(2)
C21 C16 C17 C22 179.8(3)
C13 C16 C17 C22 -1.8(4)
C16 C17 C18 C19 -0.3(4)
C22 C17 C18 C19 179.3(3)
C16 C17 C18 C23 178.5(3)
C22 C17 C18 C23 -1.9(4)
C17 C18 C19 C20 0.1(4)
C23 C18 C19 C20 -178.7(3)
C18 C19 C20 C21 1.1(4)
C18 C19 C20 C24 -179.5(3)
C19 C20 C21 C16 -2.0(4)
C24 C20 C21 C16 178.6(3)
C19 C20 C21 C25 177.5(3)
C24 C20 C21 C25 -1.9(4)
C17 C16 C21 C20 1.8(4)
C13 C16 C21 C20 -176.6(2)
C17 C16 C21 C25 -177.7(3)
C13 C16 C21 C25 3.9(4)
